data_7712280
loop_
_publ_author_name
'Bhanja, Avik'
'Roy Chaudhuri, Sangeeta'
'Tsanai, Angelos B.'
'Vyas, Shachi Pranjal'
'Ortu, Fabrizio'
'Smythe, Lucy'
'Murrie, Mark'
'Goswami, Ritobrata'
'Ray, Debashis'

_publ_section_title
;
 Synthesis and characterization of two self-assembled [Cu6Gd3] and
 [Cu5Dy2] complexes exhibiting magnetocaloric effect, slow relaxation of
 magnetization and anticancer activity
;
_journal_name_full 'Dalton Transactions'
_journal_paper_doi 10.1039/D2DT03932J
_journal_year 2023
_chemical_formula_moiety 'C48 H78 Cl2 Cu5 Dy2 N4 O22, H2 O, 4(Cl O4), 2(C6 H16 N), 2(Cl)'
_chemical_formula_sum 'C60 H152 Cl8 Cu5 Dy2 N6 O59'
_chemical_formula_weight 2828.17
_space_group_crystal_system triclinic
_space_group_IT_number 2
_space_group_name_Hall '-P 1'
_space_group_name_H-M_alt 'P -1'
_atom_sites_solution_hydrogens mixed
_atom_sites_solution_primary direct
_atom_sites_solution_secondary difmap
_audit_creation_date 2020-07-17
_audit_creation_method
;
Olex2 1.3
(compiled 2020.06.28 svn.raecde09e for OlexSys, GUI svn.r6132)
;
_audit_update_record
;
2022-07-06 deposited with the CCDC.	2023-02-15 downloaded from the CCDC.
;
_cell_angle_alpha 87.63(9)
_cell_angle_beta 68.21(7)
_cell_angle_gamma 69.24(7)
_cell_formula_units_Z 1
_cell_length_a 14.468(15)
_cell_length_b 15.061(13)
_cell_length_c 15.723(14)
_cell_measurement_reflns_used 9878
_cell_measurement_temperature 299.24
_cell_measurement_theta_max 26.275
_cell_measurement_theta_min 2.813
_cell_volume 2959(5)
_computing_cell_refinement 'SAINT v8.34A (Bruker, 2013)'
_computing_data_reduction 'SAINT v8.34A (Bruker, 2013)'
_computing_molecular_graphics 'Olex2 1.3 (Dolomanov et al., 2009)'
_computing_publication_material 'Olex2 1.3 (Dolomanov et al., 2009)'
_computing_structure_refinement 'SHELXL 2018/3 (Sheldrick, 2015)'
_computing_structure_solution 'SHELXS 2018/3 (Sheldrick, 2008)'
_diffrn_ambient_temperature 299.24
_diffrn_detector_area_resol_mean 7.9
_diffrn_detector_type 'CCD area detector'
_diffrn_measured_fraction_theta_full 0.991
_diffrn_measured_fraction_theta_max 0.980
_diffrn_measurement_device 'three-circle diffractometer'
_diffrn_measurement_device_type 'Bruker SMART APEX2 area detector'
_diffrn_measurement_method '\w and \f scans'
_diffrn_radiation_type MoK\a
_diffrn_radiation_wavelength 0.71073
_diffrn_reflns_av_R_equivalents 0.0649
_diffrn_reflns_av_unetI/netI 0.0778
_diffrn_reflns_Laue_measured_fraction_full 0.991
_diffrn_reflns_Laue_measured_fraction_max 0.980
_diffrn_reflns_limit_h_max 17
_diffrn_reflns_limit_h_min -18
_diffrn_reflns_limit_k_max 18
_diffrn_reflns_limit_k_min -18
_diffrn_reflns_limit_l_max 16
_diffrn_reflns_limit_l_min -19
_diffrn_reflns_number 34495
_diffrn_reflns_point_group_measured_fraction_full 0.991
_diffrn_reflns_point_group_measured_fraction_max 0.980
_diffrn_reflns_theta_full 25.242
_diffrn_reflns_theta_max 26.420
_diffrn_reflns_theta_min 2.858
_diffrn_source_current 1.0
_diffrn_source_power 0.05
_diffrn_source_voltage 50.0
_exptl_absorpt_coefficient_mu 2.398
_exptl_absorpt_correction_T_max 0.7454
_exptl_absorpt_correction_T_min 0.4021
_exptl_absorpt_correction_type multi-scan
_exptl_absorpt_process_details
;
SADABS-2014/5 (Bruker,2014/5) was used for absorption correction.
wR2(int) was 0.1424 before and 0.0702 after correction.
The Ratio of minimum to maximum transmission is 0.5394.
The \l/2 correction factor is Not present.
;
_exptl_crystal_colour 'clear green'
_exptl_crystal_colour_lustre clear
_exptl_crystal_colour_primary green
_exptl_crystal_density_diffrn 1.587
_exptl_crystal_description block
_exptl_crystal_F_000 1439
_exptl_crystal_size_max 0.28
_exptl_crystal_size_mid 0.13
_exptl_crystal_size_min 0.11
_refine_diff_density_max 0.863
_refine_diff_density_min -0.935
_refine_diff_density_rms 0.098
_refine_ls_extinction_method none
_refine_ls_goodness_of_fit_ref 1.086
_refine_ls_hydrogen_treatment mixed
_refine_ls_matrix_type full
_refine_ls_number_parameters 694
_refine_ls_number_reflns 11918
_refine_ls_number_restraints 975
_refine_ls_restrained_S_all 1.089
_refine_ls_R_factor_all 0.0803
_refine_ls_R_factor_gt 0.0467
_refine_ls_shift/su_max 0.003
_refine_ls_shift/su_mean 0.000
_refine_ls_structure_factor_coef Fsqd
_refine_ls_weighting_details 'w=1/[\s^2^(Fo^2^)+(0.0434P)^2^+1.8871P] where P=(Fo^2^+2Fc^2^)/3'
_refine_ls_weighting_scheme calc
_refine_ls_wR_factor_gt 0.1059
_refine_ls_wR_factor_ref 0.1178
_reflns_Friedel_coverage 0.000
_reflns_number_gt 8261
_reflns_number_total 11918
_reflns_threshold_expression 'I > 2\s(I)'
_cod_data_source_file d2dt03932j2.cif
_cod_data_source_block mo_Complex2
_cod_database_code 7712280
_smtbx_masks_special_details
;
A solvent mask was calculated and 207 electrons were 
found in a volume of 739\%A^3^ in 1 void per unit cell. 
This is consistent with the presence of 
20[H2O] per Unit Cell 
which account for 200 electrons 
per unit cell.
;
_smtbx_masks_void_probe_radius 1.2
_smtbx_masks_void_truncation_radius 1.2
_shelx_shelxl_version_number 2018/3
_shelx_space_group_comment
;
The symmetry employed for this shelxl refinement is uniquely defined
by the following loop, which should always be used as a source of
symmetry information in preference to the above space-group names.
They are only intended as comments.
;
_shelx_estimated_absorpt_t_max 0.778
_shelx_estimated_absorpt_t_min 0.250
_olex2_refinement_description
;
1. Fixed Uiso
 At 1.2 times of:
  All C(H) groups, {H9A,H9B} of O9, H8 of O8, {H11A,H11B} of O11, H7 of O7,
  {H10A,H10B} of O10, All C(H,H) groups, All N(H,H) groups
 At 1.5 times of:
  All C(H,H,H) groups, {H25G,H25H} of O25, H6 of O6
2. Restrained distances
 C28-N3
 4.4 with sigma of 0.02
 N3-C27
 2.4 with sigma of 0.02
 C27-Cu1
 0.01 with sigma of 4.8
 C27-N3
 2.4 with sigma of 0.008
 O6-H6
 0.85 with sigma of 0.01
 H7-Dy1
 2.6 with sigma of 0.02
 C27-N1
 4.45 with sigma of 0.02
 C27-C4
 3.7 with sigma of 0.02
 C27-C26 = C25-C24 = C23-C22
 1.56 with sigma of 0.02
 C22A-N3
 1.5 with sigma of 0.02
 N3-C23A
 2.5 with sigma of 0.02
 C22-N3
 1.5 with sigma of 0.02
 N3-C24
 1.5 with sigma of 0.02
 N3-C24A
 1.5 with sigma of 0.02
 Cu2-H6
 2.701334 with sigma of 0.02
 C19-H6
 1.878556 with sigma of 0.02
 Cl2-O12 \\sim Cl2-O13 \\sim Cl2-O15 \\sim Cl2-O14
 with sigma of 0.02
 Cl3-O18 \\sim Cl3-O16 \\sim Cl3-O19 \\sim Cl3-O17
 with sigma of 0.008
 Cl2-O13 \\sim Cl2-O12 \\sim Cl2-O14 \\sim Cl2-O15
 with sigma of 0.008
 Cl2-O13A \\sim Cl2-O12A \\sim Cl2-O15A \\sim Cl2-O14A
 with sigma of 0.008
 Cl3-O19A \\sim Cl3-O16A \\sim Cl3-O18A \\sim Cl3-O17A
 with sigma of 0.008
 C22-C26 \\sim C26-C24 \\sim C24-C22
 with sigma of 0.02
3. Uiso/Uaniso restraints and constraints
Cl2 \\sim O12 \\sim O14 \\sim O13 \\sim O15 \\sim O13A \\sim O15A \\sim O14A
\\sim O12A: within 2A with sigma of 0.008 and sigma for terminal atoms of 0.016
within 2A
Cl3 \\sim O19 \\sim O16 \\sim O17 \\sim O18 \\sim O18A \\sim O17A \\sim O16A
\\sim O19A: within 2A with sigma of 0.008 and sigma for terminal atoms of 0.016
within 2A
C24 \\sim N3 \\sim C26 \\sim C22 \\sim C25 \\sim C27 \\sim C23: within 2A with
sigma of 0.008 and sigma for terminal atoms of 0.016 within 2A
N3 \\sim C24 \\sim C26 \\sim C22 \\sim C26A \\sim C24A \\sim C22A \\sim C25
\\sim C27 \\sim C23 \\sim C27A \\sim C25A \\sim C23A: within 2A with sigma of
0.008 and sigma for terminal atoms of 0.016 within 2A
Uanis(N3) \\sim Ueq: with sigma of 0.01 and sigma for terminal atoms of 0.02
4. Rigid body (RIGU) restrains
 All non-hydrogen atoms
 with sigma for 1-2 distances of 0.004 and sigma for 1-3 distances of 0.004
5. Same fragment restrains
{O12, O14, O13, O15} sigma for 1-2: 0.01, 1-3: 0.02
as in
{O13A, O15A, O14A, O12A}
{O12, O14, O13, O15} sigma for 1-2: 0.008, 1-3: 0.016
as in
{O18, O19, O16, O17}
{O12, O14, O13, O15} sigma for 1-2: 0.01, 1-3: 0.02
as in
{O18A, O17A, O16A, O19A}
{C22, C24, C26, C27, C25, C23} sigma for 1-2: 0.008, 1-3: 0.16
as in
{C22A, C24A, C26A, C27A, C25A, C23A}
6. Others
 Sof(O13A)=Sof(O15A)=Sof(O14A)=Sof(O12A)=1-FVAR(1)
 Sof(O12)=Sof(O14)=Sof(O13)=Sof(O15)=FVAR(1)
 Sof(O18A)=Sof(O17A)=Sof(O16A)=Sof(O19A)=1-FVAR(2)
 Sof(O18)=Sof(O19)=Sof(O16)=Sof(O17)=FVAR(2)
 Sof(H3B)=Sof(C22A)=Sof(H22C)=Sof(H22D)=Sof(C24A)=Sof(H24C)=Sof(H24D)=
 Sof(C26A)=Sof(H26C)=Sof(H26D)=Sof(C27A)=Sof(H27D)=Sof(H27E)=Sof(H27F)=
 Sof(C25A)=Sof(H25D)=Sof(H25E)=Sof(H25F)=Sof(C23A)=Sof(H23D)=Sof(H23E)=
 Sof(H23F)=1-FVAR(3)
 Sof(H3A)=Sof(C22)=Sof(H22A)=Sof(H22B)=Sof(C24)=Sof(H24A)=Sof(H24B)=Sof(C26)=
 Sof(H26A)=Sof(H26B)=Sof(C27)=Sof(H27A)=Sof(H27B)=Sof(H27C)=Sof(C25)=Sof(H25A)=
 Sof(H25B)=Sof(H25C)=Sof(C23)=Sof(H23A)=Sof(H23B)=Sof(H23C)=FVAR(3)
 Fixed Sof: O25(0.5) H25G(0.5) H25H(0.5)
7.a Free rotating group:
 O25(H25G,H25H)
7.b Ternary CH refined with riding coordinates:
 O7(H7), O8(H8), N3(H3A), N3(H3B)
7.c Secondary CH2 refined with riding coordinates:
 C19(H19A,H19B), C7(H7A,H7B), C22(H22A,H22B), C24(H24A,H24B), C26(H26A,H26B),
 C22A(H22C,H22D), C24A(H24C,H24D), C26A(H26C,H26D)
7.d Aromatic/amide H refined with riding coordinates:
 C5(H5), C31(H31), C28(H28), C17(H17), C30(H30), C16(H16), C15(H15), C14(H14)
7.e X=CH2 refined with riding coordinates:
 O9(H9A,H9B), O10(H10A,H10B), O11(H11A,H11B)
7.f Idealised Me refined as rotating group:
 C1(H1A,H1B,H1C), C21(H21A,H21B,H21C), C9(H9C,H9D,H9E), C8(H8A,H8B,H8C),
 C10(H10C,H10D,H10E), C20(H20A,H20B,H20C), C27(H27A,H27B,H27C), C25(H25A,H25B,
 H25C), C23(H23A,H23B,H23C), C27A(H27D,H27E,H27F), C25A(H25D,H25E,H25F),
 C23A(H23D,H23E,H23F)
;
_olex2_submission_special_instructions 'No special instructions were received'

loop_
_space_group_symop_operation_xyz
'x, y, z'
'-x, -y, -z'

loop_
_atom_site_label
_atom_site_type_symbol
_atom_site_fract_x
_atom_site_fract_y
_atom_site_fract_z
_atom_site_U_iso_or_equiv
_atom_site_adp_type
_atom_site_occupancy
_atom_site_site_symmetry_order
_atom_site_calc_flag
_atom_site_refinement_flags_posn
_atom_site_refinement_flags_adp
_atom_site_refinement_flags_occupancy
_atom_site_disorder_assembly
_atom_site_disorder_group
Dy1 Dy 0.37097(2) 1.16378(2) 0.69302(2) 0.04296(9) Uani 1 1 d D . . . .
Cu3 Cu 0.500000 1.000000 0.500000 0.0400(2) Uani 1 2 d S . P . .
Cu2 Cu 0.43116(5) 1.04608(4) 0.32323(4) 0.04367(16) Uani 1 1 d D . . . .
Cu1 Cu 0.24510(5) 1.04387(4) 0.63567(4) 0.04383(16) Uani 1 1 d D . . . .
O7 O 0.3564(3) 1.0955(2) 0.56690(19) 0.0396(7) Uani 1 1 d . . . . .
H7 H 0.333246 1.143576 0.527730 0.048 Uiso 1 1 calc DR U . . .
O8 O 0.4605(3) 0.9508(2) 0.40708(19) 0.0391(7) Uani 1 1 d . . . . .
H8 H 0.404502 0.924085 0.434220 0.047 Uiso 1 1 calc R U . . .
O5 O 0.5427(3) 0.9482(2) 0.22934(19) 0.0449(8) Uani 1 1 d . . . . .
O2 O 0.2421(3) 0.9968(2) 0.5255(2) 0.0460(8) Uani 1 1 d . . . . .
O6 O 0.2874(3) 1.1260(3) 0.4128(2) 0.0501(9) Uani 1 1 d D . . . .
H6 H 0.2422(15) 1.111(2) 0.4589(17) 0.075 Uiso 1 1 d D U . . .
O3 O 0.2413(3) 1.1054(2) 0.7431(2) 0.0502(9) Uani 1 1 d . . . . .
O4 O 0.7025(3) 0.8058(3) 0.1300(2) 0.0548(9) Uani 1 1 d . . . . .
O9 O 0.4282(4) 1.2482(3) 0.5605(3) 0.0704(11) Uani 1 1 d . . . . .
H9A H 0.392991 1.261118 0.519985 0.084 Uiso 1 1 calc R U . . .
H9B H 0.485410 1.267625 0.550308 0.084 Uiso 1 1 calc R U . . .
N2 N 0.3936(4) 1.1338(3) 0.2379(3) 0.0495(10) Uani 1 1 d . . . . .
O1 O 0.2632(3) 0.9405(3) 0.3637(2) 0.0613(10) Uani 1 1 d . . . . .
N1 N 0.1339(3) 1.0054(3) 0.7195(3) 0.0449(10) Uani 1 1 d D . . . .
O10 O 0.4465(4) 1.2638(3) 0.7325(3) 0.0728(12) Uani 1 1 d . . . . .
H10A H 0.415900 1.295334 0.791520 0.087 Uiso 1 1 calc R U . . .
H10B H 0.506785 1.271544 0.689041 0.087 Uiso 1 1 calc R U . . .
C4 C 0.1012(4) 0.9355(3) 0.6017(3) 0.0448(12) Uani 1 1 d D . . . .
C12 C 0.5851(4) 0.9613(4) 0.1408(3) 0.0484(12) Uani 1 1 d . . . . .
O11 O 0.2264(3) 1.3079(3) 0.7225(3) 0.0697(11) Uani 1 1 d . . . . .
H11A H 0.157029 1.308429 0.745301 0.084 Uiso 1 1 calc R U . . .
H11B H 0.238272 1.364880 0.711383 0.084 Uiso 1 1 calc R U . . .
C5 C 0.0834(4) 0.9624(4) 0.6957(3) 0.0471(12) Uani 1 1 d . . . . .
H5 H 0.030969 0.947195 0.742601 0.057 Uiso 1 1 calc R U . . .
C3 C 0.1774(4) 0.9529(3) 0.5233(3) 0.0401(11) Uani 1 1 d . . . . .
C19 C 0.2240(5) 1.1819(4) 0.3633(4) 0.0565(13) Uani 1 1 d D . . . .
H19A H 0.163894 1.234765 0.404334 0.068 Uiso 1 1 calc R U . . .
H19B H 0.196234 1.142634 0.339973 0.068 Uiso 1 1 calc R U . . .
C31 C 0.0345(5) 0.8908(4) 0.5911(4) 0.0560(14) Uani 1 1 d . . . . .
H31 H -0.016808 0.880345 0.643045 0.067 Uiso 1 1 calc R U . . .
C28 C 0.0445(5) 0.8628(4) 0.5057(4) 0.0604(14) Uani 1 1 d D . . . .
H28 H 0.000000 0.833473 0.499959 0.073 Uiso 1 1 calc R U . . .
C6 C 0.1127(5) 1.0284(4) 0.8182(3) 0.0552(13) Uani 1 1 d . . . . .
C17 C 0.4494(5) 1.1246(4) 0.1521(3) 0.0596(15) Uani 1 1 d . . . . .
H17 H 0.426228 1.173934 0.118600 0.072 Uiso 1 1 calc R U . . .
C7 C 0.1433(4) 1.1162(4) 0.8168(3) 0.0547(14) Uani 1 1 d . . . . .
H7A H 0.087006 1.171980 0.810969 0.066 Uiso 1 1 calc R U . . .
H7B H 0.149329 1.126599 0.874681 0.066 Uiso 1 1 calc R U . . .
C18 C 0.2939(5) 1.2197(4) 0.2835(4) 0.0590(14) Uani 1 1 d . . . . .
C11 C 0.6754(4) 0.8846(4) 0.0839(3) 0.0529(13) Uani 1 1 d . . . . .
C2 C 0.1867(4) 0.9212(3) 0.4358(3) 0.0454(12) Uani 1 1 d . . . . .
C30 C 0.1202(5) 0.8777(4) 0.4275(4) 0.0538(13) Uani 1 1 d . . . . .
H30 H 0.126546 0.858457 0.369478 0.065 Uiso 1 1 calc R U . . .
C13 C 0.5458(5) 1.0443(4) 0.1019(3) 0.0594(15) Uani 1 1 d . . . . .
C1 C 0.2859(6) 0.9026(6) 0.2732(4) 0.093(2) Uani 1 1 d . . . . .
H1A H 0.346057 0.915043 0.229854 0.140 Uiso 1 1 calc R U . . .
H1B H 0.224742 0.932367 0.257252 0.140 Uiso 1 1 calc R U . . .
H1C H 0.302237 0.834957 0.271775 0.140 Uiso 1 1 calc R U . . .
C16 C 0.7257(5) 0.8935(5) -0.0066(3) 0.0746(19) Uani 1 1 d . . . . .
H16 H 0.785767 0.842922 -0.043432 0.089 Uiso 1 1 calc R U . . .
C21 C 0.3262(6) 1.2922(4) 0.3195(5) 0.0808(19) Uani 1 1 d . . . . .
H21A H 0.359621 1.263997 0.361636 0.121 Uiso 1 1 calc R U . . .
H21B H 0.263775 1.347522 0.350678 0.121 Uiso 1 1 calc R U . . .
H21C H 0.375539 1.310638 0.268801 0.121 Uiso 1 1 calc R U . . .
C9 C -0.0028(5) 1.0517(5) 0.8811(4) 0.0771(19) Uani 1 1 d . . . . .
H9C H -0.019057 0.994707 0.886606 0.116 Uiso 1 1 calc R U . . .
H9D H -0.048222 1.098026 0.855820 0.116 Uiso 1 1 calc R U . . .
H9E H -0.014638 1.077209 0.940771 0.116 Uiso 1 1 calc R U . . .
C8 C 0.1876(6) 0.9454(5) 0.8465(4) 0.0729(17) Uani 1 1 d . . . . .
H8A H 0.259714 0.930950 0.803279 0.109 Uiso 1 1 calc R U . . .
H8B H 0.168192 0.890592 0.847327 0.109 Uiso 1 1 calc R U . . .
H8C H 0.182588 0.961906 0.906800 0.109 Uiso 1 1 calc R U . . .
C10 C 0.7800(6) 0.7208(4) 0.0720(4) 0.079(2) Uani 1 1 d . . . . .
H10C H 0.783650 0.667035 0.107261 0.118 Uiso 1 1 calc R U . . .
H10D H 0.848805 0.726755 0.047314 0.118 Uiso 1 1 calc R U . . .
H10E H 0.759695 0.711678 0.022374 0.118 Uiso 1 1 calc R U . . .
C15 C 0.6892(7) 0.9756(6) -0.0441(4) 0.102(3) Uani 1 1 d . . . . .
H15 H 0.725868 0.980866 -0.105578 0.123 Uiso 1 1 calc R U . . .
C20 C 0.2336(6) 1.2613(5) 0.2218(4) 0.087(2) Uani 1 1 d . . . . .
H20A H 0.272427 1.292652 0.175682 0.130 Uiso 1 1 calc R U . . .
H20B H 0.164124 1.306623 0.257978 0.130 Uiso 1 1 calc R U . . .
H20C H 0.226069 1.211016 0.192566 0.130 Uiso 1 1 calc R U . . .
C14 C 0.5999(6) 1.0496(6) 0.0072(4) 0.091(2) Uani 1 1 d . . . . .
H14 H 0.574218 1.104009 -0.019892 0.110 Uiso 1 1 calc R U . . .
O25 O 0.1912(9) 0.4813(6) 0.7939(8) 0.092(3) Uani 0.5 1 d G . P . .
H25G H 0.194551 0.514566 0.834240 0.137 Uiso 0.5 1 d G U P . .
H25H H 0.142398 0.519340 0.778062 0.137 Uiso 0.5 1 d G U P . .
Cl2 Cl 0.9738(2) 0.70377(16) 0.35981(16) 0.1066(7) Uani 1 1 d D U . . .
O12 O 0.978(2) 0.6714(17) 0.2744(9) 0.101(5) Uani 0.252(7) 1 d D U P A 1
O14 O 0.8887(14) 0.6831(16) 0.4278(11) 0.142(5) Uani 0.252(7) 1 d D U P A 1
O13 O 1.0690(12) 0.6564(16) 0.3748(17) 0.135(5) Uani 0.252(7) 1 d D U P A 1
O15 O 0.945(2) 0.8043(5) 0.3692(16) 0.134(5) Uani 0.252(7) 1 d D U P A 1
O13A O 1.0508(7) 0.7471(7) 0.3120(6) 0.155(3) Uani 0.748(7) 1 d D U P A 2
O15A O 0.8773(6) 0.7809(6) 0.4004(5) 0.130(3) Uani 0.748(7) 1 d D U P A 2
O14A O 1.0007(8) 0.6525(6) 0.4300(6) 0.143(3) Uani 0.748(7) 1 d D U P A 2
O12A O 0.9683(9) 0.6455(7) 0.2951(5) 0.121(3) Uani 0.748(7) 1 d D U P A 2
Cl3 Cl 0.97188(17) 0.26069(16) 0.15423(14) 0.0975(6) Uani 1 1 d D U . . .
O18 O 0.8618(7) 0.3167(16) 0.1994(14) 0.145(6) Uani 0.45(2) 1 d D U P B 1
O19 O 1.0276(15) 0.3242(11) 0.1244(12) 0.104(4) Uani 0.45(2) 1 d D U P B 1
O16 O 0.9941(17) 0.2023(15) 0.0742(11) 0.129(5) Uani 0.45(2) 1 d D U P B 1
O17 O 1.0149(17) 0.2019(14) 0.2136(13) 0.133(5) Uani 0.45(2) 1 d D U P B 1
O18A O 0.8706(8) 0.2683(15) 0.2202(9) 0.138(4) Uani 0.55(2) 1 d D U P B 2
O17A O 1.0460(10) 0.1828(9) 0.1783(11) 0.123(4) Uani 0.55(2) 1 d D U P B 2
O16A O 0.9815(15) 0.2362(14) 0.0636(7) 0.133(5) Uani 0.55(2) 1 d D U P B 2
O19A O 0.9981(14) 0.3423(8) 0.1545(14) 0.128(4) Uani 0.55(2) 1 d D U P B 2
Cl1 Cl 0.55197(11) 1.11757(10) 0.37343(8) 0.0525(3) Uani 1 1 d . . . . .
N3 N 0.2766(7) 0.5870(5) 0.5197(6) 0.128(2) Uani 1 1 d D U . . .
H3A H 0.307263 0.554163 0.563487 0.154 Uiso 0.510(12) 1 calc R U P C 1
H3B H 0.300244 0.541325 0.560369 0.154 Uiso 0.490(12) 1 calc R U P C 2
C22 C 0.3321(17) 0.5149(13) 0.4341(12) 0.151(4) Uani 0.510(12) 1 d D U P C 1
H22A H 0.408356 0.488792 0.420440 0.181 Uiso 0.510(12) 1 calc R U P C 1
H22B H 0.306088 0.462727 0.447007 0.181 Uiso 0.510(12) 1 calc R U P C 1
C24 C 0.1585(12) 0.6180(14) 0.5718(16) 0.138(4) Uani 0.510(12) 1 d D U P C 1
H24A H 0.142561 0.658381 0.625766 0.166 Uiso 0.510(12) 1 calc R U P C 1
H24B H 0.125880 0.659437 0.533740 0.166 Uiso 0.510(12) 1 calc R U P C 1
C26 C 0.3182(18) 0.6776(13) 0.4978(13) 0.131(4) Uani 0.510(12) 1 d D U P C 1
H26A H 0.390140 0.658403 0.451255 0.157 Uiso 0.510(12) 1 calc R U P C 1
H26B H 0.270492 0.729993 0.478421 0.157 Uiso 0.510(12) 1 calc R U P C 1
C27 C 0.3146(16) 0.7029(10) 0.5890(18) 0.125(5) Uani 0.510(12) 1 d D U P C 1
H27A H 0.249184 0.702962 0.635913 0.187 Uiso 0.510(12) 1 calc R U P C 1
H27B H 0.318113 0.765224 0.591060 0.187 Uiso 0.510(12) 1 calc R U P C 1
H27C H 0.374279 0.656967 0.599369 0.187 Uiso 0.510(12) 1 calc R U P C 1
C25 C 0.0990(19) 0.5557(16) 0.6044(18) 0.147(5) Uani 0.510(12) 1 d D U P C 1
H25A H 0.096041 0.526104 0.553008 0.221 Uiso 0.510(12) 1 calc R U P C 1
H25B H 0.027697 0.592215 0.646042 0.221 Uiso 0.510(12) 1 calc R U P C 1
H25C H 0.133725 0.507272 0.635772 0.221 Uiso 0.510(12) 1 calc R U P C 1
C23 C 0.314(2) 0.5582(17) 0.3508(16) 0.153(5) Uani 0.510(12) 1 d D U P C 1
H23A H 0.269339 0.624676 0.367133 0.230 Uiso 0.510(12) 1 calc R U P C 1
H23B H 0.278507 0.525846 0.329512 0.230 Uiso 0.510(12) 1 calc R U P C 1
H23C H 0.380907 0.551733 0.302837 0.230 Uiso 0.510(12) 1 calc R U P C 1
Cl5 Cl 0.3938(2) 0.44852(13) 0.63502(19) 0.1258(9) Uani 1 1 d . . . . .
C22A C 0.3542(18) 0.5511(16) 0.4252(12) 0.151(4) Uani 0.490(12) 1 d D U P C 2
H22C H 0.355545 0.488805 0.409800 0.181 Uiso 0.490(12) 1 calc R U P C 2
H22D H 0.424864 0.543252 0.422186 0.181 Uiso 0.490(12) 1 calc R U P C 2
C24A C 0.1651(15) 0.5950(16) 0.5343(19) 0.143(4) Uani 0.490(12) 1 d D U P C 2
H24C H 0.114249 0.640786 0.587130 0.172 Uiso 0.490(12) 1 calc R U P C 2
H24D H 0.149576 0.618212 0.480737 0.172 Uiso 0.490(12) 1 calc R U P C 2
C26A C 0.2520(18) 0.6871(14) 0.5616(19) 0.129(3) Uani 0.490(12) 1 d D U P C 2
H26C H 0.230356 0.733798 0.521652 0.155 Uiso 0.490(12) 1 calc R U P C 2
H26D H 0.192545 0.701385 0.620690 0.155 Uiso 0.490(12) 1 calc R U P C 2
C27A C 0.344(2) 0.6964(17) 0.575(2) 0.127(5) Uani 0.490(12) 1 d D U P C 2
H27D H 0.347923 0.671391 0.631059 0.191 Uiso 0.490(12) 1 calc R U P C 2
H27E H 0.335682 0.762469 0.577785 0.191 Uiso 0.490(12) 1 calc R U P C 2
H27F H 0.408786 0.661236 0.524007 0.191 Uiso 0.490(12) 1 calc R U P C 2
C25A C 0.153(2) 0.5048(16) 0.5491(19) 0.140(5) Uani 0.490(12) 1 d D U P C 2
H25D H 0.119900 0.501621 0.613918 0.211 Uiso 0.490(12) 1 calc R U P C 2
H25E H 0.222399 0.454605 0.524853 0.211 Uiso 0.490(12) 1 calc R U P C 2
H25F H 0.109646 0.497542 0.518466 0.211 Uiso 0.490(12) 1 calc R U P C 2
C23A C 0.329(2) 0.6163(19) 0.3556(13) 0.176(7) Uani 0.490(12) 1 d D U P C 2
H23D H 0.369754 0.583209 0.294861 0.264 Uiso 0.490(12) 1 calc R U P C 2
H23E H 0.345924 0.671456 0.359924 0.264 Uiso 0.490(12) 1 calc R U P C 2
H23F H 0.253780 0.636053 0.367419 0.264 Uiso 0.490(12) 1 calc R U P C 2

loop_
_atom_site_aniso_label
_atom_site_aniso_U_11
_atom_site_aniso_U_22
_atom_site_aniso_U_33
_atom_site_aniso_U_23
_atom_site_aniso_U_13
_atom_site_aniso_U_12
Dy1 0.05311(18) 0.04729(15) 0.03566(13) 0.00332(9) -0.01914(11) -0.02403(12)
Cu3 0.0446(5) 0.0522(5) 0.0296(4) 0.0022(3) -0.0153(4) -0.0236(4)
Cu2 0.0480(4) 0.0526(4) 0.0297(3) 0.0057(2) -0.0149(3) -0.0177(3)
Cu1 0.0507(4) 0.0589(4) 0.0295(3) 0.0030(3) -0.0112(3) -0.0328(3)
O7 0.047(2) 0.0498(18) 0.0295(15) 0.0070(13) -0.0140(14) -0.0264(16)
O8 0.043(2) 0.0527(19) 0.0298(15) 0.0053(13) -0.0144(14) -0.0272(16)
O5 0.051(2) 0.0528(19) 0.0290(15) 0.0019(14) -0.0125(15) -0.0195(17)
O2 0.052(2) 0.061(2) 0.0328(16) 0.0032(15) -0.0135(15) -0.0321(18)
O6 0.047(2) 0.064(2) 0.0367(17) 0.0067(16) -0.0118(16) -0.0222(18)
O3 0.054(2) 0.067(2) 0.0309(16) -0.0058(15) -0.0073(15) -0.0314(19)
O4 0.064(3) 0.059(2) 0.0392(18) -0.0034(16) -0.0211(17) -0.0171(19)
O9 0.100(3) 0.065(2) 0.057(2) 0.0176(19) -0.028(2) -0.045(2)
N2 0.052(3) 0.056(2) 0.039(2) 0.0075(18) -0.0162(19) -0.018(2)
O1 0.079(3) 0.080(3) 0.0396(18) 0.0014(17) -0.0231(18) -0.044(2)
N1 0.044(3) 0.053(2) 0.0374(19) 0.0087(18) -0.0113(18) -0.023(2)
O10 0.088(3) 0.086(3) 0.068(2) 0.003(2) -0.035(2) -0.053(3)
C4 0.049(3) 0.042(3) 0.050(2) 0.006(2) -0.022(2) -0.020(2)
C12 0.052(3) 0.067(3) 0.028(2) 0.005(2) -0.015(2) -0.023(3)
O11 0.073(3) 0.053(2) 0.080(3) 0.008(2) -0.032(2) -0.016(2)
C5 0.044(3) 0.057(3) 0.043(2) 0.010(2) -0.012(2) -0.026(3)
C3 0.045(3) 0.038(2) 0.045(2) 0.008(2) -0.024(2) -0.018(2)
C19 0.052(4) 0.060(3) 0.056(3) 0.004(2) -0.025(3) -0.014(3)
C31 0.055(4) 0.059(3) 0.066(3) 0.008(3) -0.026(3) -0.029(3)
C28 0.064(4) 0.059(3) 0.081(3) 0.010(3) -0.042(3) -0.034(3)
C6 0.062(4) 0.070(3) 0.035(2) 0.007(2) -0.011(2) -0.034(3)
C17 0.068(4) 0.065(3) 0.040(2) 0.026(2) -0.026(2) -0.014(3)
C7 0.057(3) 0.071(3) 0.031(2) -0.006(2) -0.005(2) -0.028(3)
C18 0.062(4) 0.062(3) 0.053(3) 0.008(2) -0.027(3) -0.017(3)
C11 0.052(3) 0.068(3) 0.035(2) -0.003(2) -0.017(2) -0.016(3)
C2 0.058(3) 0.043(3) 0.044(2) 0.008(2) -0.026(2) -0.021(3)
C30 0.068(4) 0.052(3) 0.060(3) 0.004(2) -0.040(3) -0.026(3)
C13 0.062(4) 0.073(3) 0.035(2) 0.014(2) -0.016(2) -0.019(3)
C1 0.126(7) 0.141(7) 0.034(3) -0.001(3) -0.027(3) -0.076(6)
C16 0.063(4) 0.104(5) 0.031(2) 0.002(3) -0.010(3) -0.008(4)
C21 0.090(5) 0.058(4) 0.092(5) 0.005(3) -0.034(4) -0.025(4)
C9 0.075(4) 0.109(5) 0.045(3) -0.001(3) 0.002(3) -0.055(4)
C8 0.092(5) 0.088(4) 0.048(3) 0.027(3) -0.029(3) -0.044(4)
C10 0.091(5) 0.072(4) 0.062(4) -0.015(3) -0.029(4) -0.014(4)
C15 0.098(6) 0.125(6) 0.033(3) 0.017(3) -0.004(3) -0.005(5)
C20 0.070(5) 0.095(5) 0.070(4) 0.016(4) -0.033(4) 0.004(4)
C14 0.091(5) 0.111(5) 0.040(3) 0.030(3) -0.017(3) -0.012(4)
O25 0.114(9) 0.045(5) 0.103(8) -0.010(5) -0.047(6) -0.007(5)
Cl2 0.1110(17) 0.1110(15) 0.1057(15) -0.0280(13) -0.0642(13) -0.0210(14)
O12 0.106(9) 0.116(10) 0.106(8) -0.016(8) -0.053(7) -0.055(8)
O14 0.132(7) 0.131(8) 0.131(7) -0.031(7) -0.038(7) -0.019(7)
O13 0.119(8) 0.150(9) 0.131(9) -0.007(8) -0.081(7) -0.008(8)
O15 0.122(9) 0.124(8) 0.142(9) -0.041(7) -0.056(8) -0.017(7)
O13A 0.140(6) 0.169(7) 0.159(7) -0.040(5) -0.033(5) -0.078(5)
O15A 0.097(5) 0.125(5) 0.111(5) -0.030(4) -0.035(4) 0.025(5)
O14A 0.134(7) 0.141(6) 0.143(6) 0.007(5) -0.089(5) 0.000(5)
O12A 0.127(6) 0.132(6) 0.106(5) -0.029(5) -0.031(5) -0.059(5)
Cl3 0.0858(15) 0.1034(15) 0.0876(13) 0.0045(11) -0.0065(11) -0.0441(12)
O18 0.085(7) 0.163(10) 0.127(9) 0.011(8) 0.011(6) -0.030(7)
O19 0.127(8) 0.086(7) 0.069(8) -0.015(5) 0.011(7) -0.053(7)
O16 0.142(9) 0.125(10) 0.113(7) -0.020(7) -0.026(7) -0.062(8)
O17 0.130(8) 0.143(8) 0.083(7) 0.035(7) -0.010(7) -0.034(7)
O18A 0.103(6) 0.152(9) 0.115(7) 0.025(7) 0.008(6) -0.051(6)
O17A 0.108(7) 0.127(7) 0.083(7) 0.024(6) 0.013(6) -0.039(6)
O16A 0.148(8) 0.140(10) 0.097(6) -0.011(6) -0.027(6) -0.053(8)
O19A 0.138(9) 0.107(7) 0.110(9) -0.022(6) -0.006(7) -0.051(6)
Cl1 0.0634(9) 0.0627(8) 0.0424(6) 0.0116(6) -0.0200(6) -0.0365(7)
N3 0.136(5) 0.107(4) 0.177(5) 0.026(4) -0.092(4) -0.051(4)
C22 0.156(7) 0.119(7) 0.196(7) 0.025(6) -0.082(6) -0.057(6)
C24 0.143(6) 0.117(6) 0.181(7) 0.028(5) -0.088(6) -0.050(5)
C26 0.133(7) 0.100(5) 0.180(7) 0.034(6) -0.079(6) -0.048(5)
C27 0.123(10) 0.095(7) 0.180(9) 0.022(7) -0.060(8) -0.065(7)
C25 0.148(9) 0.120(9) 0.196(11) 0.031(9) -0.084(9) -0.056(7)
C23 0.175(10) 0.114(10) 0.196(9) 0.026(8) -0.083(9) -0.069(9)
Cl5 0.169(2) 0.0542(10) 0.167(2) 0.0086(12) -0.1016(19) -0.0160(13)
C22A 0.153(7) 0.121(7) 0.196(7) 0.027(6) -0.081(6) -0.056(6)
C24A 0.145(6) 0.123(6) 0.183(8) 0.027(6) -0.087(6) -0.050(5)
C26A 0.135(6) 0.103(5) 0.175(7) 0.030(5) -0.085(6) -0.047(5)
C27A 0.123(9) 0.097(8) 0.182(10) 0.019(8) -0.061(8) -0.061(7)
C25A 0.141(9) 0.125(9) 0.187(11) 0.022(9) -0.096(8) -0.050(7)
C23A 0.177(10) 0.129(10) 0.210(9) 0.037(9) -0.076(9) -0.043(10)

loop_
_atom_type_symbol
_atom_type_description
_atom_type_scat_dispersion_real
_atom_type_scat_dispersion_imag
_atom_type_scat_source
C C 0.0033 0.0016 'International Tables Vol C Tables 4.2.6.8 and 6.1.1.4'
Cl Cl 0.1484 0.1585 'International Tables Vol C Tables 4.2.6.8 and 6.1.1.4'
Cu Cu 0.3201 1.2651 'International Tables Vol C Tables 4.2.6.8 and 6.1.1.4'
Dy Dy -0.1892 4.4098 'International Tables Vol C Tables 4.2.6.8 and 6.1.1.4'
H H 0.0000 0.0000 'International Tables Vol C Tables 4.2.6.8 and 6.1.1.4'
N N 0.0061 0.0033 'International Tables Vol C Tables 4.2.6.8 and 6.1.1.4'
O O 0.0106 0.0060 'International Tables Vol C Tables 4.2.6.8 and 6.1.1.4'

loop_
_geom_angle_atom_site_label_1
_geom_angle_atom_site_label_2
_geom_angle_atom_site_label_3
_geom_angle
_geom_angle_site_symmetry_1
_geom_angle_site_symmetry_3
_geom_angle_publ_flag
Cu2 Dy1 Cu3 56.99(9) 2_676 . ?
Cu1 Dy1 Cu3 58.92(7) . . ?
Cu1 Dy1 Cu2 88.54(8) . 2_676 ?
O7 Dy1 Cu3 33.45(9) . . ?
O7 Dy1 Cu2 86.21(13) . 2_676 ?
O7 Dy1 Cu1 35.80(8) . . ?
O7 Dy1 O8 67.87(14) . 2_676 ?
O7 Dy1 O4 144.58(12) . 2_676 ?
O7 Dy1 O9 71.97(13) . . ?
O8 Dy1 Cu3 34.50(9) 2_676 . ?
O8 Dy1 Cu2 34.65(9) 2_676 2_676 ?
O8 Dy1 Cu1 89.44(12) 2_676 . ?
O8 Dy1 O4 127.82(14) 2_676 2_676 ?
O8 Dy1 O9 76.19(15) 2_676 . ?
O5 Dy1 Cu3 89.25(11) 2_676 . ?
O5 Dy1 Cu2 33.34(9) 2_676 2_676 ?
O5 Dy1 Cu1 99.80(11) 2_676 . ?
O5 Dy1 O7 113.60(13) 2_676 . ?
O5 Dy1 O8 66.65(13) 2_676 2_676 ?
O5 Dy1 O4 62.32(14) 2_676 2_676 ?
O5 Dy1 O9 134.89(16) 2_676 . ?
O5 Dy1 O10 85.69(15) 2_676 . ?
O5 Dy1 O11 140.20(13) 2_676 . ?
O3 Dy1 Cu3 89.83(11) . . ?
O3 Dy1 Cu2 95.07(13) . 2_676 ?
O3 Dy1 Cu1 33.92(9) . . ?
O3 Dy1 O7 69.57(12) . . ?
O3 Dy1 O8 113.15(14) . 2_676 ?
O3 Dy1 O5 87.21(15) . 2_676 ?
O3 Dy1 O4 75.03(13) . 2_676 ?
O3 Dy1 O9 132.04(15) . . ?
O3 Dy1 O10 145.22(14) . . ?
O3 Dy1 O11 82.16(17) . . ?
O4 Dy1 Cu3 147.88(10) 2_676 . ?
O4 Dy1 Cu2 95.65(14) 2_676 2_676 ?
O4 Dy1 Cu1 108.79(11) 2_676 . ?
O9 Dy1 Cu3 72.46(12) . . ?
O9 Dy1 Cu2 109.91(14) . 2_676 ?
O9 Dy1 Cu1 104.62(12) . . ?
O9 Dy1 O4 138.09(13) . 2_676 ?
O10 Dy1 Cu3 124.02(13) . . ?
O10 Dy1 Cu2 97.41(14) . 2_676 ?
O10 Dy1 Cu1 174.00(11) . . ?
O10 Dy1 O7 143.47(13) . . ?
O10 Dy1 O8 95.01(16) . 2_676 ?
O10 Dy1 O4 71.52(15) . 2_676 ?
O10 Dy1 O9 72.67(15) . . ?
O11 Dy1 Cu3 128.73(13) . . ?
O11 Dy1 Cu2 173.42(10) . 2_676 ?
O11 Dy1 Cu1 92.38(13) . . ?
O11 Dy1 O7 98.34(16) . . ?
O11 Dy1 O8 151.83(13) . 2_676 ?
O11 Dy1 O4 77.87(17) . 2_676 ?
O11 Dy1 O9 76.16(18) . . ?
O11 Dy1 O10 81.80(17) . . ?
Dy1 Cu3 Dy1 180.0 . 2_676 ?
O7 Cu3 Dy1 41.81(11) 2_676 2_676 ?
O7 Cu3 Dy1 138.19(11) 2_676 . ?
O7 Cu3 Dy1 138.19(11) . 2_676 ?
O7 Cu3 Dy1 41.81(11) . . ?
O7 Cu3 O7 180.0 . 2_676 ?
O7 Cu3 O8 84.53(16) . 2_676 ?
O7 Cu3 O8 95.47(16) 2_676 2_676 ?
O7 Cu3 O8 84.53(16) 2_676 . ?
O7 Cu3 O8 95.47(16) . . ?
O7 Cu3 Cl1 87.35(13) 2_676 . ?
O7 Cu3 Cl1 92.65(13) 2_676 2_676 ?
O7 Cu3 Cl1 92.64(13) . . ?
O7 Cu3 Cl1 87.36(13) . 2_676 ?
O8 Cu3 Dy1 42.83(11) . 2_676 ?
O8 Cu3 Dy1 137.17(11) . . ?
O8 Cu3 Dy1 137.17(11) 2_676 2_676 ?
O8 Cu3 Dy1 42.83(11) 2_676 . ?
O8 Cu3 O8 180.0 2_676 . ?
O8 Cu3 Cl1 96.16(11) . 2_676 ?
O8 Cu3 Cl1 83.84(11) 2_676 2_676 ?
O8 Cu3 Cl1 83.84(11) . . ?
O8 Cu3 Cl1 96.16(11) 2_676 . ?
Cl1 Cu3 Dy1 81.66(8) . 2_676 ?
Cl1 Cu3 Dy1 81.66(8) 2_676 . ?
Cl1 Cu3 Dy1 98.34(8) 2_676 2_676 ?
Cl1 Cu3 Dy1 98.34(8) . . ?
Cl1 Cu3 Cl1 180.0 . 2_676 ?
O8 Cu2 Dy1 44.54(11) . 2_676 ?
O8 Cu2 O6 94.85(16) . . ?
O8 Cu2 Cl1 84.53(11) . . ?
O5 Cu2 Dy1 41.55(12) . 2_676 ?
O5 Cu2 O8 84.23(15) . . ?
O5 Cu2 O6 161.26(15) . . ?
O5 Cu2 N2 94.79(18) . . ?
O5 Cu2 Cl1 99.21(14) . . ?
O6 Cu2 Dy1 139.18(12) . 2_676 ?
O6 Cu2 Cl1 99.33(14) . . ?
N2 Cu2 Dy1 135.64(14) . 2_676 ?
N2 Cu2 O8 174.17(16) . . ?
N2 Cu2 O6 84.22(18) . . ?
N2 Cu2 Cl1 101.30(15) . . ?
Cl1 Cu2 Dy1 83.10(9) . 2_676 ?
O7 Cu1 Dy1 44.91(10) . . ?
O2 Cu1 Dy1 138.00(11) . . ?
O2 Cu1 O7 93.12(14) . . ?
O2 Cu1 O3 173.63(15) . . ?
O2 Cu1 N1 95.83(17) . . ?
O3 Cu1 Dy1 39.80(11) . . ?
O3 Cu1 O7 84.52(15) . . ?
N1 Cu1 Dy1 126.07(14) . . ?
N1 Cu1 O7 170.83(14) . . ?
N1 Cu1 O3 86.37(17) . . ?
Dy1 O7 H7 112.0 . . ?
Cu3 O7 Dy1 104.74(17) . . ?
Cu3 O7 Cu1 115.72(17) . . ?
Cu3 O7 H7 112.0 . . ?
Cu1 O7 Dy1 99.30(13) . . ?
Cu1 O7 H7 112.0 . . ?
Dy1 O8 H8 113.8 2_676 . ?
Cu3 O8 Dy1 102.68(16) . 2_676 ?
Cu3 O8 H8 113.8 . . ?
Cu2 O8 Dy1 100.81(14) . 2_676 ?
Cu2 O8 Cu3 110.79(16) . . ?
Cu2 O8 H8 113.8 . . ?
Cu2 O5 Dy1 105.10(15) . 2_676 ?
C12 O5 Dy1 125.8(3) . 2_676 ?
C12 O5 Cu2 124.4(3) . . ?
C3 O2 Cu1 124.9(3) . . ?
Cu2 O6 H6 131(2) . . ?
C19 O6 Cu2 109.2(3) . . ?
C19 O6 H6 104.0(17) . . ?
Cu1 O3 Dy1 106.28(15) . . ?
C7 O3 Dy1 142.8(3) . . ?
C7 O3 Cu1 108.2(3) . . ?
C11 O4 Dy1 116.1(3) . 2_676 ?
C11 O4 C10 114.7(4) . . ?
C10 O4 Dy1 128.5(4) . 2_676 ?
Dy1 O9 H9A 120.0 . . ?
Dy1 O9 H9B 120.0 . . ?
H9A O9 H9B 120.0 . . ?
C17 N2 Cu2 124.6(4) . . ?
C17 N2 C18 121.9(5) . . ?
C18 N2 Cu2 113.3(3) . . ?
C2 O1 C1 117.7(4) . . ?
C5 N1 Cu1 125.0(3) . . ?
C5 N1 C6 122.3(4) . . ?
C6 N1 Cu1 112.7(3) . . ?
Dy1 O10 H10A 120.0 . . ?
Dy1 O10 H10B 120.0 . . ?
H10A O10 H10B 120.0 . . ?
C3 C4 C5 124.3(4) . . ?
C3 C4 C31 119.6(5) . . ?
C31 C4 C5 116.1(5) . . ?
O5 C12 C11 116.4(5) . . ?
O5 C12 C13 124.6(5) . . ?
C13 C12 C11 118.9(4) . . ?
Dy1 O11 H11A 120.0 . . ?
Dy1 O11 H11B 120.0 . . ?
H11A O11 H11B 120.0 . . ?
N1 C5 C4 125.5(5) . . ?
N1 C5 H5 117.2 . . ?
C4 C5 H5 117.2 . . ?
O2 C3 C4 124.5(4) . . ?
O2 C3 C2 117.7(4) . . ?
C4 C3 C2 117.8(4) . . ?
O6 C19 H19A 109.9 . . ?
O6 C19 H19B 109.9 . . ?
O6 C19 C18 109.0(5) . . ?
H19A C19 H19B 108.3 . . ?
C18 C19 H19A 109.9 . . ?
C18 C19 H19B 109.9 . . ?
C4 C31 H31 119.6 . . ?
C28 C31 C4 120.9(5) . . ?
C28 C31 H31 119.6 . . ?
C31 C28 H28 119.7 . . ?
C31 C28 C30 120.5(5) . . ?
C30 C28 H28 119.7 . . ?
N1 C6 C7 103.7(4) . . ?
N1 C6 C9 113.0(5) . . ?
N1 C6 C8 107.8(5) . . ?
C9 C6 C7 110.1(5) . . ?
C9 C6 C8 112.1(5) . . ?
C8 C6 C7 109.8(5) . . ?
N2 C17 H17 117.0 . . ?
N2 C17 C13 126.0(5) . . ?
C13 C17 H17 117.0 . . ?
O3 C7 C6 111.9(4) . . ?
O3 C7 H7A 109.2 . . ?
O3 C7 H7B 109.2 . . ?
C6 C7 H7A 109.2 . . ?
C6 C7 H7B 109.2 . . ?
H7A C7 H7B 107.9 . . ?
N2 C18 C19 104.1(4) . . ?
N2 C18 C21 107.3(5) . . ?
N2 C18 C20 113.5(5) . . ?
C19 C18 C21 110.6(5) . . ?
C20 C18 C19 108.4(5) . . ?
C20 C18 C21 112.6(6) . . ?
O4 C11 C12 112.9(4) . . ?
C16 C11 O4 127.0(5) . . ?
C16 C11 C12 120.1(6) . . ?
O1 C2 C3 113.8(4) . . ?
O1 C2 C30 124.9(4) . . ?
C30 C2 C3 121.3(5) . . ?
C28 C30 C2 119.8(5) . . ?
C28 C30 H30 120.1 . . ?
C2 C30 H30 120.1 . . ?
C12 C13 C17 123.6(5) . . ?
C12 C13 C14 118.8(6) . . ?
C14 C13 C17 117.5(5) . . ?
O1 C1 H1A 109.5 . . ?
O1 C1 H1B 109.5 . . ?
O1 C1 H1C 109.5 . . ?
H1A C1 H1B 109.5 . . ?
H1A C1 H1C 109.5 . . ?
H1B C1 H1C 109.5 . . ?
C11 C16 H16 119.5 . . ?
C11 C16 C15 121.0(6) . . ?
C15 C16 H16 119.5 . . ?
C18 C21 H21A 109.5 . . ?
C18 C21 H21B 109.5 . . ?
C18 C21 H21C 109.5 . . ?
H21A C21 H21B 109.5 . . ?
H21A C21 H21C 109.5 . . ?
H21B C21 H21C 109.5 . . ?
C6 C9 H9C 109.5 . . ?
C6 C9 H9D 109.5 . . ?
C6 C9 H9E 109.5 . . ?
H9C C9 H9D 109.5 . . ?
H9C C9 H9E 109.5 . . ?
H9D C9 H9E 109.5 . . ?
C6 C8 H8A 109.5 . . ?
C6 C8 H8B 109.5 . . ?
C6 C8 H8C 109.5 . . ?
H8A C8 H8B 109.5 . . ?
H8A C8 H8C 109.5 . . ?
H8B C8 H8C 109.5 . . ?
O4 C10 H10C 109.5 . . ?
O4 C10 H10D 109.5 . . ?
O4 C10 H10E 109.5 . . ?
H10C C10 H10D 109.5 . . ?
H10C C10 H10E 109.5 . . ?
H10D C10 H10E 109.5 . . ?
C16 C15 H15 119.6 . . ?
C14 C15 C16 120.8(6) . . ?
C14 C15 H15 119.6 . . ?
C18 C20 H20A 109.5 . . ?
C18 C20 H20B 109.5 . . ?
C18 C20 H20C 109.5 . . ?
H20A C20 H20B 109.5 . . ?
H20A C20 H20C 109.5 . . ?
H20B C20 H20C 109.5 . . ?
C13 C14 H14 119.8 . . ?
C15 C14 C13 120.3(6) . . ?
C15 C14 H14 119.8 . . ?
H25G O25 H25H 104.6 . . ?
O12 Cl2 O14 104.9(9) . . ?
O13 Cl2 O12 113.1(9) . . ?
O13 Cl2 O14 109.1(9) . . ?
O13 Cl2 O15 111.3(10) . . ?
O15 Cl2 O12 111.3(9) . . ?
O15 Cl2 O14 106.8(9) . . ?
O15A Cl2 O13A 104.5(6) . . ?
O15A Cl2 O14A 108.9(5) . . ?
O15A Cl2 O12A 111.4(6) . . ?
O14A Cl2 O13A 110.5(6) . . ?
O12A Cl2 O13A 108.9(6) . . ?
O12A Cl2 O14A 112.5(6) . . ?
O18 Cl3 O19 107.6(9) . . ?
O18 Cl3 O16 113.1(10) . . ?
O18 Cl3 O17 112.5(9) . . ?
O19 Cl3 O16 107.2(9) . . ?
O17 Cl3 O19 107.3(9) . . ?
O17 Cl3 O16 108.9(10) . . ?
O18A Cl3 O17A 104.4(7) . . ?
O18A Cl3 O16A 110.9(8) . . ?
O17A Cl3 O16A 108.3(8) . . ?
O19A Cl3 O18A 114.8(7) . . ?
O19A Cl3 O17A 108.8(8) . . ?
O19A Cl3 O16A 109.3(9) . . ?
Cu3 Cl1 Cu2 74.51(7) . . ?
C22 N3 H3A 104.1 . . ?
C22 N3 C26 109.5(9) . . ?
C24 N3 H3A 104.1 . . ?
C24 N3 C22 120.4(11) . . ?
C24 N3 C26 112.9(9) . . ?
C26 N3 H3A 104.1 . . ?
C22A N3 H3B 107.3 . . ?
C22A N3 C24A 113.7(15) . . ?
C22A N3 C26A 121.0(14) . . ?
C24A N3 H3B 107.3 . . ?
C24A N3 C26A 99.4(12) . . ?
C26A N3 H3B 107.3 . . ?
N3 C22 H22A 109.0 . . ?
N3 C22 H22B 109.0 . . ?
H22A C22 H22B 107.8 . . ?
C23 C22 N3 112.8(16) . . ?
C23 C22 H22A 109.0 . . ?
C23 C22 H22B 109.0 . . ?
N3 C24 H24A 105.8 . . ?
N3 C24 H24B 105.8 . . ?
H24A C24 H24B 106.2 . . ?
C25 C24 N3 126.0(17) . . ?
C25 C24 H24A 105.8 . . ?
C25 C24 H24B 105.8 . . ?
N3 C26 H26A 111.6 . . ?
N3 C26 H26B 111.6 . . ?
H26A C26 H26B 109.4 . . ?
C27 C26 N3 100.7(11) . . ?
C27 C26 H26A 111.6 . . ?
C27 C26 H26B 111.6 . . ?
C26 C27 H27A 109.5 . . ?
C26 C27 H27B 109.5 . . ?
C26 C27 H27C 109.5 . . ?
H27A C27 H27B 109.5 . . ?
H27A C27 H27C 109.5 . . ?
H27B C27 H27C 109.5 . . ?
C24 C25 H25A 109.5 . . ?
C24 C25 H25B 109.5 . . ?
C24 C25 H25C 109.5 . . ?
H25A C25 H25B 109.5 . . ?
H25A C25 H25C 109.5 . . ?
H25B C25 H25C 109.5 . . ?
C22 C23 H23A 109.5 . . ?
C22 C23 H23B 109.5 . . ?
C22 C23 H23C 109.5 . . ?
H23A C23 H23B 109.5 . . ?
H23A C23 H23C 109.5 . . ?
H23B C23 H23C 109.5 . . ?
N3 C22A H22C 109.0 . . ?
N3 C22A H22D 109.0 . . ?
N3 C22A C23A 112.7(15) . . ?
H22C C22A H22D 107.8 . . ?
C23A C22A H22C 109.0 . . ?
C23A C22A H22D 109.0 . . ?
N3 C24A H24C 109.4 . . ?
N3 C24A H24D 109.4 . . ?
H24C C24A H24D 108.0 . . ?
C25A C24A N3 111.0(18) . . ?
C25A C24A H24C 109.4 . . ?
C25A C24A H24D 109.4 . . ?
N3 C26A H26C 109.0 . . ?
N3 C26A H26D 109.0 . . ?
H26C C26A H26D 107.8 . . ?
C27A C26A N3 112.9(17) . . ?
C27A C26A H26C 109.0 . . ?
C27A C26A H26D 109.0 . . ?
C26A C27A H27D 109.5 . . ?
C26A C27A H27E 109.5 . . ?
C26A C27A H27F 109.5 . . ?
H27D C27A H27E 109.5 . . ?
H27D C27A H27F 109.5 . . ?
H27E C27A H27F 109.5 . . ?
C24A C25A H25D 109.5 . . ?
C24A C25A H25E 109.5 . . ?
C24A C25A H25F 109.5 . . ?
H25D C25A H25E 109.5 . . ?
H25D C25A H25F 109.5 . . ?
H25E C25A H25F 109.5 . . ?
C22A C23A H23D 109.5 . . ?
C22A C23A H23E 109.5 . . ?
C22A C23A H23F 109.5 . . ?
H23D C23A H23E 109.5 . . ?
H23D C23A H23F 109.5 . . ?
H23E C23A H23F 109.5 . . ?

loop_
_geom_bond_atom_site_label_1
_geom_bond_atom_site_label_2
_geom_bond_distance
_geom_bond_site_symmetry_2
_geom_bond_publ_flag
Dy1 Cu3 3.454(5) . ?
Dy1 Cu2 3.370(4) 2_676 ?
Dy1 Cu1 3.328(3) . ?
Dy1 O7 2.381(3) . ?
Dy1 O8 2.407(5) 2_676 ?
Dy1 O5 2.316(4) 2_676 ?
Dy1 O3 2.219(4) . ?
Dy1 O4 2.578(4) 2_676 ?
Dy1 O9 2.427(4) . ?
Dy1 O10 2.366(4) . ?
Dy1 O11 2.334(5) . ?
Cu3 O7 1.969(4) 2_676 ?
Cu3 O7 1.969(4) . ?
Cu3 O8 2.005(3) 2_676 ?
Cu3 O8 2.005(3) . ?
Cu3 Cl1 2.684(3) . ?
Cu3 Cl1 2.684(3) 2_676 ?
Cu2 O8 1.951(4) . ?
Cu2 O5 1.919(4) . ?
Cu2 O6 1.987(4) . ?
Cu2 N2 1.931(5) . ?
Cu2 Cl1 2.695(3) . ?
Cu1 O7 1.973(4) . ?
Cu1 O2 1.919(3) . ?
Cu1 O3 1.935(4) . ?
Cu1 N1 1.920(4) . ?
O7 H7 0.9800 . ?
O8 H8 0.9800 . ?
O5 C12 1.336(5) . ?
O2 C3 1.334(5) . ?
O6 H6 0.865(10) . ?
O6 C19 1.444(6) . ?
O3 C7 1.419(6) . ?
O4 C11 1.377(6) . ?
O4 C10 1.431(7) . ?
O9 H9A 0.9300 . ?
O9 H9B 0.9300 . ?
N2 C17 1.272(6) . ?
N2 C18 1.501(7) . ?
O1 C2 1.365(6) . ?
O1 C1 1.429(6) . ?
N1 C5 1.286(6) . ?
N1 C6 1.496(6) . ?
O10 H10A 0.9300 . ?
O10 H10B 0.9300 . ?
C4 C5 1.450(7) . ?
C4 C3 1.405(7) . ?
C4 C31 1.415(7) . ?
C12 C11 1.411(8) . ?
C12 C13 1.396(8) . ?
O11 H11A 0.9300 . ?
O11 H11B 0.9300 . ?
C5 H5 0.9300 . ?
C3 C2 1.419(6) . ?
C19 H19A 0.9700 . ?
C19 H19B 0.9700 . ?
C19 C18 1.527(8) . ?
C31 H31 0.9300 . ?
C31 C28 1.365(8) . ?
C28 H28 0.9300 . ?
C28 C30 1.383(8) . ?
C6 C7 1.532(7) . ?
C6 C9 1.511(8) . ?
C6 C8 1.512(8) . ?
C17 H17 0.9300 . ?
C17 C13 1.448(8) . ?
C7 H7A 0.9700 . ?
C7 H7B 0.9700 . ?
C18 C21 1.530(8) . ?
C18 C20 1.511(8) . ?
C11 C16 1.363(7) . ?
C2 C30 1.385(7) . ?
C30 H30 0.9300 . ?
C13 C14 1.416(7) . ?
C1 H1A 0.9600 . ?
C1 H1B 0.9600 . ?
C1 H1C 0.9600 . ?
C16 H16 0.9300 . ?
C16 C15 1.364(9) . ?
C21 H21A 0.9600 . ?
C21 H21B 0.9600 . ?
C21 H21C 0.9600 . ?
C9 H9C 0.9600 . ?
C9 H9D 0.9600 . ?
C9 H9E 0.9600 . ?
C8 H8A 0.9600 . ?
C8 H8B 0.9600 . ?
C8 H8C 0.9600 . ?
C10 H10C 0.9600 . ?
C10 H10D 0.9600 . ?
C10 H10E 0.9600 . ?
C15 H15 0.9300 . ?
C15 C14 1.357(10) . ?
C20 H20A 0.9600 . ?
C20 H20B 0.9600 . ?
C20 H20C 0.9600 . ?
C14 H14 0.9300 . ?
O25 H25G 0.8502 . ?
O25 H25H 0.8485 . ?
Cl2 O12 1.421(6) . ?
Cl2 O14 1.423(6) . ?
Cl2 O13 1.411(6) . ?
Cl2 O15 1.418(6) . ?
Cl2 O13A 1.444(6) . ?
Cl2 O15A 1.399(5) . ?
Cl2 O14A 1.414(5) . ?
Cl2 O12A 1.412(5) . ?
Cl3 O18 1.418(7) . ?
Cl3 O19 1.420(7) . ?
Cl3 O16 1.431(7) . ?
Cl3 O17 1.419(7) . ?
Cl3 O18A 1.414(6) . ?
Cl3 O17A 1.428(6) . ?
Cl3 O16A 1.431(6) . ?
Cl3 O19A 1.410(6) . ?
N3 H3A 0.9800 . ?
N3 H3B 0.9800 . ?
N3 C22 1.528(15) . ?
N3 C24 1.495(15) . ?
N3 C26 1.653(19) . ?
N3 C22A 1.468(16) . ?
N3 C24A 1.503(16) . ?
N3 C26A 1.54(2) . ?
C22 H22A 0.9700 . ?
C22 H22B 0.9700 . ?
C22 C23 1.510(13) . ?
C24 H24A 0.9700 . ?
C24 H24B 0.9700 . ?
C24 C25 1.446(12) . ?
C26 H26A 0.9700 . ?
C26 H26B 0.9700 . ?
C26 C27 1.477(14) . ?
C27 H27A 0.9600 . ?
C27 H27B 0.9600 . ?
C27 H27C 0.9600 . ?
C25 H25A 0.9600 . ?
C25 H25B 0.9600 . ?
C25 H25C 0.9600 . ?
C23 H23A 0.9600 . ?
C23 H23B 0.9600 . ?
C23 H23C 0.9600 . ?
C22A H22C 0.9700 . ?
C22A H22D 0.9700 . ?
C22A C23A 1.502(14) . ?
C24A H24C 0.9700 . ?
C24A H24D 0.9700 . ?
C24A C25A 1.428(13) . ?
C26A H26C 0.9700 . ?
C26A H26D 0.9700 . ?
C26A C27A 1.475(15) . ?
C27A H27D 0.9600 . ?
C27A H27E 0.9600 . ?
C27A H27F 0.9600 . ?
C25A H25D 0.9600 . ?
C25A H25E 0.9600 . ?
C25A H25F 0.9600 . ?
C23A H23D 0.9600 . ?
C23A H23E 0.9600 . ?
C23A H23F 0.9600 . ?

loop_
_geom_torsion_atom_site_label_1
_geom_torsion_atom_site_label_2
_geom_torsion_atom_site_label_3
_geom_torsion_atom_site_label_4
_geom_torsion
_geom_torsion_site_symmetry_1
_geom_torsion_site_symmetry_2
_geom_torsion_site_symmetry_3
_geom_torsion_site_symmetry_4
_geom_torsion_publ_flag
Dy1 O5 C12 C11 20.2(6) 2_676 . . . ?
Dy1 O5 C12 C13 -160.2(4) 2_676 . . . ?
Dy1 O3 C7 C6 -162.9(4) . . . . ?
Dy1 O4 C11 C12 -19.9(6) 2_676 . . . ?
Dy1 O4 C11 C16 160.4(5) 2_676 . . . ?
Cu2 O5 C12 C11 172.2(3) . . . . ?
Cu2 O5 C12 C13 -8.2(7) . . . . ?
Cu2 O6 C19 C18 -41.4(5) . . . . ?
Cu2 N2 C17 C13 4.9(9) . . . . ?
Cu2 N2 C18 C19 -33.6(5) . . . . ?
Cu2 N2 C18 C21 83.7(5) . . . . ?
Cu2 N2 C18 C20 -151.3(5) . . . . ?
Cu1 O2 C3 C4 0.6(7) . . . . ?
Cu1 O2 C3 C2 -179.1(3) . . . . ?
Cu1 O3 C7 C6 40.1(5) . . . . ?
Cu1 N1 C5 C4 0.0(8) . . . . ?
Cu1 N1 C6 C7 28.5(5) . . . . ?
Cu1 N1 C6 C9 147.8(4) . . . . ?
Cu1 N1 C6 C8 -87.8(5) . . . . ?
O5 C12 C11 O4 2.5(7) . . . . ?
O5 C12 C11 C16 -177.7(5) . . . . ?
O5 C12 C13 C17 -4.1(9) . . . . ?
O5 C12 C13 C14 178.7(6) . . . . ?
O2 C3 C2 O1 0.2(7) . . . . ?
O2 C3 C2 C30 -178.0(5) . . . . ?
O6 C19 C18 N2 47.9(5) . . . . ?
O6 C19 C18 C21 -67.0(6) . . . . ?
O6 C19 C18 C20 169.1(5) . . . . ?
O4 C11 C16 C15 178.9(7) . . . . ?
N2 C17 C13 C12 6.0(10) . . . . ?
N2 C17 C13 C14 -176.7(7) . . . . ?
O1 C2 C30 C28 -179.2(5) . . . . ?
N1 C6 C7 O3 -44.6(6) . . . . ?
C4 C3 C2 O1 -179.5(4) . . . . ?
C4 C3 C2 C30 2.3(7) . . . . ?
C4 C31 C28 C30 0.0(9) . . . . ?
C12 C11 C16 C15 -0.9(10) . . . . ?
C12 C13 C14 C15 -0.9(12) . . . . ?
C5 N1 C6 C7 -152.9(5) . . . . ?
C5 N1 C6 C9 -33.7(7) . . . . ?
C5 N1 C6 C8 90.7(6) . . . . ?
C5 C4 C3 O2 -0.6(8) . . . . ?
C5 C4 C3 C2 179.2(5) . . . . ?
C5 C4 C31 C28 179.9(5) . . . . ?
C3 C4 C5 N1 0.3(9) . . . . ?
C3 C4 C31 C28 1.1(8) . . . . ?
C3 C2 C30 C28 -1.2(8) . . . . ?
C31 C4 C5 N1 -178.4(5) . . . . ?
C31 C4 C3 O2 178.1(5) . . . . ?
C31 C4 C3 C2 -2.2(7) . . . . ?
C31 C28 C30 C2 0.1(9) . . . . ?
C6 N1 C5 C4 -178.4(5) . . . . ?
C17 N2 C18 C19 150.2(5) . . . . ?
C17 N2 C18 C21 -92.5(6) . . . . ?
C17 N2 C18 C20 32.5(8) . . . . ?
C17 C13 C14 C15 -178.3(8) . . . . ?
C18 N2 C17 C13 -179.3(6) . . . . ?
C11 C12 C13 C17 175.4(5) . . . . ?
C11 C12 C13 C14 -1.8(9) . . . . ?
C11 C16 C15 C14 -1.9(13) . . . . ?
C13 C12 C11 O4 -177.1(5) . . . . ?
C13 C12 C11 C16 2.7(9) . . . . ?
C1 O1 C2 C3 173.7(5) . . . . ?
C1 O1 C2 C30 -8.2(8) . . . . ?
C16 C15 C14 C13 2.8(14) . . . . ?
C9 C6 C7 O3 -165.8(5) . . . . ?
C8 C6 C7 O3 70.3(6) . . . . ?
C10 O4 C11 C12 168.6(5) . . . . ?
C10 O4 C11 C16 -11.2(8) . . . . ?
C22 N3 C24 C25 51(3) . . . . ?
C22 N3 C26 C27 -146.7(15) . . . . ?
C24 N3 C22 C23 76(2) . . . . ?
C24 N3 C26 C27 76(2) . . . . ?
C26 N3 C22 C23 -57.4(19) . . . . ?
C26 N3 C24 C25 -177(2) . . . . ?
C22A N3 C24A C25A 82(2) . . . . ?
C22A N3 C26A C27A -66(3) . . . . ?
C24A N3 C22A C23A 63(2) . . . . ?
C24A N3 C26A C27A 169(3) . . . . ?
C26A N3 C22A C23A -55(2) . . . . ?
C26A N3 C24A C25A -148(2) . . . . ?

loop_
_smtbx_masks_void_nr
_smtbx_masks_void_average_x
_smtbx_masks_void_average_y
_smtbx_masks_void_average_z
_smtbx_masks_void_volume
_smtbx_masks_void_count_electrons
_smtbx_masks_void_content
1 -0.295 0.500 0.000 738.8 207.3 '20 H2O'
